data_4505031
loop_
_publ_author_name
'Zhang, Xiu-Lian'
'Chen, Xiao-Ming'

_publ_section_title
;
 Supramolecular Architectures and Helical Water Chains in Cocrystals of
 Melamine and Aromatic Carboxylic Acids
;
_journal_issue 2
_journal_name_full 'Crystal Growth &amp; Design'
_journal_page_first 617
_journal_paper_doi 10.1021/cg0498251
_journal_volume 5
_journal_year 2005
_chemical_formula_sum 'C13 H16 N6 O7'
_chemical_formula_weight 368.32
_space_group_IT_number 14
_symmetry_cell_setting monoclinic
_symmetry_space_group_name_Hall '-P 2ybc'
_symmetry_space_group_name_H-M 'P 1 21/c 1'
_atom_sites_solution_hydrogens geom
_atom_sites_solution_primary direct
_atom_sites_solution_secondary difmap
_audit_creation_method SHELXL-97
_cell_angle_alpha 90.00
_cell_angle_beta 93.80(3)
_cell_angle_gamma 90.00
_cell_formula_units_Z 4
_cell_length_a 13.139(3)
_cell_length_b 8.164(2)
_cell_length_c 14.947(3)
_cell_measurement_temperature 293(2)
_cell_volume 1599.8(6)
_computing_cell_refinement 'SHELXTL-Plus (Sheldrick, 1990)'
_computing_data_collection 'SHELXTL-Plus (Sheldrick, 1990)'
_computing_data_reduction 'SHELXTL-Plus (Sheldrick, 1990)'
_computing_molecular_graphics 'SHELXTL V. 6.10 (Sheldrick, 2000)'
_computing_publication_material 'SHELXL-97 (Sheldrick, 1997)'
_computing_structure_refinement 'SHELXL-97 (Sheldrick, 1997)'
_computing_structure_solution 'SHELXS-97 (Sheldrick, 1990)'
_diffrn_ambient_temperature 293(2)
_diffrn_measured_fraction_theta_full 0.971
_diffrn_measured_fraction_theta_max 0.971
_diffrn_radiation_monochromator graphite
_diffrn_radiation_source 'fine-focus sealed tube'
_diffrn_radiation_type MoK\a
_diffrn_radiation_wavelength 0.71073
_diffrn_reflns_av_R_equivalents 0.0136
_diffrn_reflns_av_sigmaI/netI 0.0159
_diffrn_reflns_limit_h_max 15
_diffrn_reflns_limit_h_min -16
_diffrn_reflns_limit_k_max 10
_diffrn_reflns_limit_k_min -8
_diffrn_reflns_limit_l_max 16
_diffrn_reflns_limit_l_min -17
_diffrn_reflns_number 8205
_diffrn_reflns_theta_full 26.00
_diffrn_reflns_theta_max 26.00
_diffrn_reflns_theta_min 1.55
_exptl_absorpt_coefficient_mu 0.126
_exptl_crystal_colour colourless
_exptl_crystal_density_diffrn 1.529
_exptl_crystal_density_method 'not measured'
_exptl_crystal_description plate
_exptl_crystal_F_000 768
_exptl_crystal_size_max 0.32
_exptl_crystal_size_mid 0.3
_exptl_crystal_size_min 0.19
_refine_diff_density_max 0.428
_refine_diff_density_min -0.372
_refine_diff_density_rms 0.064
_refine_ls_extinction_coef 0.001(3)
_refine_ls_extinction_expression Fc^*^=kFc[1+0.001xFc^2^\l^3^/sin(2\q)]^-1/4^
_refine_ls_extinction_method SHELXL
_refine_ls_goodness_of_fit_ref 0.976
_refine_ls_hydrogen_treatment mixed
_refine_ls_matrix_type full
_refine_ls_number_parameters 236
_refine_ls_number_reflns 3051
_refine_ls_number_restraints 0
_refine_ls_restrained_S_all 0.976
_refine_ls_R_factor_all 0.0555
_refine_ls_R_factor_gt 0.0527
_refine_ls_shift/su_max 0.001
_refine_ls_shift/su_mean 0.000
_refine_ls_structure_factor_coef Fsqd
_refine_ls_weighting_details 'calc w=1/[\s^2^(Fo^2^)+(0.1149P)^2^+0.8170P] where P=(Fo^2^+2Fc^2^)/3'
_refine_ls_weighting_scheme calc
_refine_ls_wR_factor_gt 0.1573
_refine_ls_wR_factor_ref 0.1614
_reflns_number_gt 2769
_reflns_number_total 3051
_reflns_threshold_expression >2sigma(I)
_cod_data_source_file cg0498251si20040530_094328.cif
_cod_data_source_block complex_4
_cod_original_sg_symbol_H-M 'P 2(1)/c'
_cod_database_code 4505031

loop_
_symmetry_equiv_pos_as_xyz
'x, y, z'
'-x, y+1/2, -z+1/2'
'-x, -y, -z'
'x, -y-1/2, z-1/2'

loop_
_atom_site_label
_atom_site_type_symbol
_atom_site_fract_x
_atom_site_fract_y
_atom_site_fract_z
_atom_site_U_iso_or_equiv
_atom_site_adp_type
_atom_site_occupancy
_atom_site_symmetry_multiplicity
_atom_site_calc_flag
_atom_site_refinement_flags
O1 O 0.42440(10) 0.4523(2) 0.28644(11) 0.0516(5) Uani 1 1 d .
H1C H 0.3717 0.5007 0.2634 0.080 Uiso 1 1 d R
O2 O 0.34388(10) 0.4565(2) 0.42287(12) 0.0514(4) Uani 1 1 d .
O3 O 0.67573(11) -0.0203(2) 0.67493(11) 0.0507(4) Uani 1 1 d .
O4 O 0.74258(10) -0.05618(19) 0.52940(11) 0.0500(4) Uani 1 1 d .
O5 O 0.78377(9) 0.25699(17) 0.41781(9) 0.0365(4) Uani 1 1 d .
O6 O 0.71615(9) 0.09554(19) 0.30204(10) 0.0418(4) Uani 1 1 d .
N1 N 1.01236(13) 0.3329(2) 0.41861(12) 0.0459(5) Uani 1 1 d .
H1A H 1.0716 0.3685 0.4455 0.080 Uiso 1 1 d R
H1B H 0.9625 0.2960 0.4519 0.080 Uiso 1 1 d R
N2 N 0.91454(10) 0.2871(2) 0.27891(11) 0.0333(4) Uani 1 1 d .
H2A H 0.8634 0.2550 0.3121 0.080 Uiso 1 1 d R
N3 N 0.82038(11) 0.2216(2) 0.13975(12) 0.0388(4) Uani 1 1 d .
H3A H 0.7717 0.1817 0.1733 0.080 Uiso 1 1 d R
H3B H 0.8118 0.2184 0.0795 0.080 Uiso 1 1 d R
N4 N 0.95805(11) 0.3326(2) 0.11285(11) 0.0348(4) Uani 1 1 d .
N5 N 1.09802(12) 0.4406(2) 0.09973(13) 0.0435(4) Uani 1 1 d .
H5B H 1.1589 0.4837 0.1181 0.080 Uiso 1 1 d R
H5C H 1.0788 0.4362 0.0408 0.080 Uiso 1 1 d R
N6 N 1.05971(11) 0.3844(2) 0.25964(12) 0.0383(4) Uani 1 1 d .
C1 C 0.41028(13) 0.4163(2) 0.38180(14) 0.0377(5) Uani 1 1 d .
C2 C 0.68569(13) 0.0073(2) 0.57667(14) 0.0357(4) Uani 1 1 d .
C3 C 0.71699(12) 0.1787(2) 0.38236(12) 0.0288(4) Uani 1 1 d .
C4 C 0.48386(12) 0.3177(2) 0.43374(13) 0.0333(4) Uani 1 1 d .
C5 C 0.47255(14) 0.2526(2) 0.52995(14) 0.0374(5) Uani 1 1 d .
H5A H 0.4125 0.2857 0.5585 0.080 Uiso 1 1 d R
C6 C 0.53854(13) 0.1554(2) 0.57745(13) 0.0349(4) Uani 1 1 d .
H6A H 0.5294 0.1151 0.6367 0.080 Uiso 1 1 d R
C7 C 0.61753(12) 0.1237(2) 0.53058(12) 0.0309(4) Uani 1 1 d .
C8 C 0.63086(12) 0.1942(2) 0.43547(12) 0.0288(4) Uani 1 1 d .
C9 C 0.56354(13) 0.2888(2) 0.38769(13) 0.0318(4) Uani 1 1 d .
H9A H 0.5722 0.3289 0.3283 0.080 Uiso 1 1 d R
C10 C 0.7417(2) -0.1272(4) 0.72718(19) 0.0658(8) Uani 1 1 d .
H10A H 0.7229 -0.1277 0.7882 0.080 Uiso 1 1 d R
H10B H 0.7353 -0.2359 0.7029 0.080 Uiso 1 1 d R
H10C H 0.8110 -0.0908 0.7253 0.080 Uiso 1 1 d R
C11 C 0.99674(13) 0.3359(2) 0.31859(13) 0.0336(4) Uani 1 1 d .
C12 C 0.89798(13) 0.2801(2) 0.17540(13) 0.0311(4) Uani 1 1 d .
C13 C 1.03692(13) 0.3844(2) 0.15889(13) 0.0333(4) Uani 1 1 d .
O1W O 1.18130(12) 0.3924(2) 0.52445(13) 0.0606(5) Uani 1 1 d .
H1WA H 1.2368 0.4166 0.5014 0.080 Uiso 1 1 d R
H1WB H 1.1793 0.3870 0.5811 0.080 Uiso 1 1 d R

loop_
_atom_site_aniso_label
_atom_site_aniso_U_11
_atom_site_aniso_U_22
_atom_site_aniso_U_33
_atom_site_aniso_U_23
_atom_site_aniso_U_13
_atom_site_aniso_U_12
O1 0.0223(7) 0.0719(11) 0.0613(10) 0.0135(8) 0.0081(6) 0.0167(7)
O2 0.0178(6) 0.0629(10) 0.0745(11) -0.0005(8) 0.0107(6) 0.0099(6)
O3 0.0351(8) 0.0652(10) 0.0513(9) 0.0152(7) -0.0014(6) 0.0009(7)
O4 0.0288(7) 0.0515(9) 0.0702(11) 0.0119(7) 0.0082(7) 0.0123(6)
O5 0.0134(6) 0.0472(8) 0.0489(8) -0.0053(6) 0.0031(5) -0.0042(5)
O6 0.0176(6) 0.0570(9) 0.0517(9) -0.0155(7) 0.0085(5) -0.0059(6)
N1 0.0280(8) 0.0667(12) 0.0427(10) 0.0048(9) 0.0001(7) -0.0114(8)
N2 0.0173(7) 0.0428(9) 0.0402(9) 0.0037(7) 0.0047(6) -0.0034(6)
N3 0.0187(7) 0.0527(10) 0.0449(10) 0.0046(7) 0.0010(6) -0.0047(6)
N4 0.0202(7) 0.0461(9) 0.0387(9) 0.0009(7) 0.0053(6) -0.0039(6)
N5 0.0269(8) 0.0520(10) 0.0531(11) -0.0025(8) 0.0137(7) -0.0117(7)
N6 0.0203(7) 0.0461(9) 0.0487(10) 0.0006(7) 0.0033(6) -0.0074(6)
C1 0.0187(8) 0.0405(10) 0.0542(12) -0.0041(8) 0.0054(8) 0.0000(7)
C2 0.0238(8) 0.0377(10) 0.0452(11) 0.0038(8) 0.0002(7) -0.0064(7)
C3 0.0170(7) 0.0331(9) 0.0363(10) 0.0027(7) 0.0012(6) 0.0002(6)
C4 0.0165(8) 0.0363(9) 0.0472(11) -0.0055(8) 0.0036(7) -0.0007(7)
C5 0.0204(8) 0.0436(10) 0.0493(11) -0.0060(8) 0.0101(7) -0.0016(7)
C6 0.0242(8) 0.0430(10) 0.0381(10) 0.0002(8) 0.0068(7) -0.0051(7)
C7 0.0193(8) 0.0349(9) 0.0387(10) -0.0023(7) 0.0030(7) -0.0039(6)
C8 0.0160(7) 0.0335(9) 0.0369(10) -0.0029(7) 0.0028(6) -0.0016(6)
C9 0.0197(8) 0.0393(9) 0.0365(10) 0.0014(7) 0.0033(7) -0.0007(7)
C10 0.0528(14) 0.0680(16) 0.0732(17) 0.0257(14) -0.0214(12) -0.0049(12)
C11 0.0235(8) 0.0345(9) 0.0427(11) 0.0010(7) 0.0021(7) -0.0025(7)
C12 0.0200(8) 0.0332(9) 0.0405(10) 0.0028(7) 0.0038(7) 0.0014(7)
C13 0.0221(8) 0.0335(9) 0.0449(11) -0.0010(8) 0.0077(7) -0.0024(7)
O1W 0.0315(8) 0.0752(12) 0.0747(12) 0.0048(9) 0.0016(7) -0.0115(8)

loop_
_atom_type_symbol
_atom_type_description
_atom_type_scat_dispersion_real
_atom_type_scat_dispersion_imag
_atom_type_scat_source
C C 0.0033 0.0016 'International Tables Vol C Tables 4.2.6.8 and 6.1.1.4'
H H 0.0000 0.0000 'International Tables Vol C Tables 4.2.6.8 and 6.1.1.4'
N N 0.0061 0.0033 'International Tables Vol C Tables 4.2.6.8 and 6.1.1.4'
O O 0.0106 0.0060 'International Tables Vol C Tables 4.2.6.8 and 6.1.1.4'

loop_
_geom_angle_atom_site_label_1
_geom_angle_atom_site_label_2
_geom_angle_atom_site_label_3
_geom_angle
C10 O3 C2 122.62(19)
C11 N2 C12 122.71(15)
C13 N4 C12 103.03(16)
C11 N6 C13 125.21(15)
O2 C1 C4 112.18(19)
O2 C1 O1 127.38(18)
C4 C1 O1 120.43(15)
O4 C2 C7 113.51(18)
O4 C2 O3 128.25(18)
C7 C2 O3 118.23(16)
O5 C3 O6 128.27(15)
O5 C3 C8 107.13(15)
O6 C3 C8 124.46(14)
C9 C4 C1 110.31(17)
C9 C4 C5 123.67(17)
C1 C4 C5 126.02(16)
C6 C5 C4 126.51(16)
C7 C6 C5 109.81(18)
C6 C7 C2 111.12(17)
C6 C7 C8 123.71(16)
C2 C7 C8 125.05(15)
C9 C8 C3 105.84(15)
C9 C8 C7 126.08(15)
C3 C8 C7 128.04(15)
C4 C9 C8 110.15(17)
N2 C11 N6 109.78(17)
N2 C11 N1 121.41(16)
N6 C11 N1 128.81(16)
N3 C12 N4 109.68(18)
N3 C12 N2 120.69(16)
N4 C12 N2 129.63(15)
N4 C13 N5 105.23(17)
N4 C13 N6 129.41(16)
N5 C13 N6 125.36(16)

loop_
_geom_bond_atom_site_label_1
_geom_bond_atom_site_label_2
_geom_bond_distance
O1 C1 1.479(3)
O2 C1 1.147(2)
O3 C10 1.426(3)
O3 C2 1.500(3)
O4 C2 1.182(3)
O5 C3 1.182(2)
O6 C3 1.379(2)
N1 C11 1.496(3)
N2 C11 1.262(2)
N2 C12 1.549(2)
N3 C12 1.216(2)
N4 C13 1.278(2)
N4 C12 1.334(2)
N5 C13 1.316(2)
N6 C11 1.309(2)
N6 C13 1.516(3)
C1 C4 1.444(3)
C2 C7 1.448(3)
C3 C8 1.430(2)
C4 C9 1.312(2)
C4 C5 1.549(3)
C5 C6 1.343(3)
C6 C7 1.316(3)
C7 C8 1.554(3)
C8 C9 1.344(3)

loop_
_geom_hbond_atom_site_label_D
_geom_hbond_atom_site_label_H
_geom_hbond_atom_site_label_A
_geom_hbond_distance_DH
_geom_hbond_distance_HA
_geom_hbond_distance_DA
_geom_hbond_angle_DHA
_geom_hbond_site_symmetry_A
N1 H1A O1W 0.90 1.81 2.683(2) 162.3 .
N1 H1B O5 0.90 2.39 3.066(2) 131.8 .
N1 H1B N4 0.90 2.63 3.322(2) 134.5 4_566
N2 H2A O5 0.90 1.95 2.792(2) 154.6 .
N2 H2A O6 0.90 2.33 3.079(2) 140.7 .
N3 H3A O6 0.90 2.22 3.043(2) 152.3 .
N5 H5B O6 0.90 2.17 3.040(2) 163.5 2_755
N5 H5B O5 0.90 2.43 3.034(2) 125.1 2_755
O1W H1WA O2 0.85 1.92 2.752(2) 166.1 1_655
